data_4110631
loop_
_publ_author_name
'Christin N. Carlson'
'Christopher J. Kuehl'
'Ryan E. Da Re'
'Jacqueline M. Veauthier'
'Eric J. Schelter'
'Ashley E. Milligan'
'Brian L. Scott'
'Eric D. Bauer'
'J. D. Thompson'
'David E. Morris'
'Kevin D. John'

_publ_contact_author
;
Kevin D. John
MS J582
Los Alamos National Laboratory
Los Alamos, New Mexico  87545
;
_publ_contact_author_email kjohn@lanl.gov
_publ_section_title
;
 Ytterbocene Charge-Transfer Molecular Wire Complexes
;
_journal_name_full 'Journal of the American Chemical Society'
_journal_page_first 7230
_journal_page_last 7241
_journal_paper_doi 10.1021/ja058667e
_journal_volume 128
_journal_year 2006
_chemical_formula_sum 'C36 H41 F3 N3 O3 S Yb'
_chemical_formula_weight 825.82
_chemical_name_systematic
; 
 ? 
;
_space_group_IT_number 4
_symmetry_cell_setting monoclinic
_symmetry_space_group_name_Hall 'P 2yb'
_symmetry_space_group_name_H-M 'P 1 21 1'
_atom_sites_solution_hydrogens geom
_atom_sites_solution_primary direct
_atom_sites_solution_secondary difmap
_audit_creation_method SHELXL-97
_cell_angle_alpha 90.00
_cell_angle_beta 93.107(4)
_cell_angle_gamma 90.00
_cell_formula_units_Z 4
_cell_length_a 11.360(3)
_cell_length_b 15.544(3)
_cell_length_c 19.137(4)
_cell_measurement_temperature 203(2)
_cell_volume 3374.2(13)
_computing_molecular_graphics 'SHELXTL/NT 5.10'
_computing_publication_material 'SHELXTL/NT 5.10'
_computing_structure_refinement 'SHELXL-97 (Sheldrick, 1997)'
_computing_structure_solution 'SHELXS-97 (Sheldrick, 1990)'
_diffrn_ambient_temperature 203(2)
_diffrn_measured_fraction_theta_full 0.858
_diffrn_measured_fraction_theta_max 0.858
_diffrn_radiation_monochromator graphite
_diffrn_radiation_source 'fine-focus sealed tube'
_diffrn_radiation_type MoK\a
_diffrn_radiation_wavelength 0.71073
_diffrn_reflns_av_R_equivalents 0.0397
_diffrn_reflns_av_sigmaI/netI 0.0923
_diffrn_reflns_limit_h_max 14
_diffrn_reflns_limit_h_min -13
_diffrn_reflns_limit_k_max 18
_diffrn_reflns_limit_k_min -19
_diffrn_reflns_limit_l_max 24
_diffrn_reflns_limit_l_min -24
_diffrn_reflns_number 19071
_diffrn_reflns_theta_full 28.25
_diffrn_reflns_theta_max 28.25
_diffrn_reflns_theta_min 1.07
_exptl_absorpt_coefficient_mu 2.891
_exptl_absorpt_correction_type empirical
_exptl_absorpt_process_details 'SADABS (Sheldrick, 1996)'
_exptl_crystal_density_diffrn 1.626
_exptl_crystal_F_000 1660
_refine_diff_density_max 2.367
_refine_diff_density_min -2.248
_refine_diff_density_rms 0.175
_refine_ls_abs_structure_details 'Flack H D (1983), Acta Cryst. A39, 876-881'
_refine_ls_abs_structure_Flack 0.482(12)
_refine_ls_extinction_method none
_refine_ls_goodness_of_fit_ref 1.148
_refine_ls_hydrogen_treatment mixed
_refine_ls_matrix_type full
_refine_ls_number_parameters 848
_refine_ls_number_reflns 13496
_refine_ls_number_restraints 31
_refine_ls_restrained_S_all 1.148
_refine_ls_R_factor_all 0.0744
_refine_ls_R_factor_gt 0.0648
_refine_ls_shift/su_max 0.001
_refine_ls_shift/su_mean 0.000
_refine_ls_structure_factor_coef Fsqd
_refine_ls_weighting_details 'calc w=1/[\s^2^(Fo^2^)+(0.0451P)^2^+0.4662P] where P=(Fo^2^+2Fc^2^)/3'
_refine_ls_weighting_scheme calc
_refine_ls_wR_factor_gt 0.1214
_refine_ls_wR_factor_ref 0.1256
_reflns_number_gt 12149
_reflns_number_total 13496
_reflns_threshold_expression >2sigma(I)
_cod_data_source_file ja058667esi20060308_031313.cif
_cod_data_source_block sdb111
_cod_original_cell_volume 3374.1(13)
_cod_database_code 4110631

loop_
_symmetry_equiv_pos_as_xyz
'x, y, z'
'-x, y+1/2, -z'

loop_
_atom_site_label
_atom_site_type_symbol
_atom_site_fract_x
_atom_site_fract_y
_atom_site_fract_z
_atom_site_U_iso_or_equiv
_atom_site_adp_type
_atom_site_occupancy
_atom_site_symmetry_multiplicity
_atom_site_calc_flag
_atom_site_refinement_flags
Yb1' Yb 0.70739(4) 0.22909(3) 0.40491(2) 0.02055(12) Uani 1 1 d .
Yb1 Yb 0.26062(4) 0.87923(3) 0.09496(2) 0.01938(11) Uani 1 1 d .
S1 S 0.2375(3) 0.4401(2) 0.21541(15) 0.0325(7) Uani 1 1 d .
S1' S 1.2569(3) 0.2604(3) 0.73382(17) 0.0592(12) Uani 1 1 d .
N1' N 0.8515(9) 0.1375(6) 0.4686(5) 0.027(2) Uani 1 1 d .
F1 F 0.2069(8) 0.2831(5) 0.2603(4) 0.058(2) Uani 1 1 d .
O1 O 0.2147(10) 0.4789(6) 0.1482(5) 0.058(3) Uani 1 1 d .
N1 N 0.4548(7) 0.8682(7) 0.0503(4) 0.029(2) Uani 1 1 d .
C1 C 0.1011(9) 0.7512(7) 0.0768(7) 0.031(3) Uani 1 1 d .
F1' F 1.1910(11) 0.1563(9) 0.6359(6) 0.124(5) Uani 1 1 d .
O1' O 1.1898(13) 0.3050(12) 0.7851(6) 0.142(7) Uani 1 1 d .
C1' C 0.7343(12) 0.0850(9) 0.3292(7) 0.040(3) Uani 1 1 d .
N2' N 0.6462(9) 0.1816(6) 0.5202(5) 0.027(2) Uani 1 1 d .
N2 N 0.2802(9) 0.9489(7) -0.0167(5) 0.032(2) Uani 1 1 d .
F2 F 0.2443(10) 0.2910(6) 0.1531(5) 0.075(3) Uani 1 1 d .
C2 C 0.1779(9) 0.7245(9) 0.1310(5) 0.029(2) Uani 1 1 d .
O2 O 0.3598(8) 0.4346(7) 0.2338(5) 0.060(3) Uani 1 1 d .
C2' C 0.6266(11) 0.0805(9) 0.3589(6) 0.037(3) Uani 1 1 d .
F2' F 1.1110(8) 0.1329(6) 0.7332(6) 0.091(4) Uani 1 1 d .
O2' O 1.3430(10) 0.2053(9) 0.7583(7) 0.105(5) Uani 1 1 d .
O3 O 0.1694(9) 0.4701(6) 0.2704(4) 0.044(2) Uani 1 1 d .
C3 C 0.2915(10) 0.7090(8) 0.1037(6) 0.029(3) Uani 1 1 d U
N3' N 0.5122(7) 0.2786(6) 0.4339(4) 0.022(2) Uani 1 1 d .
C3' C 0.5491(12) 0.1390(8) 0.3281(6) 0.032(3) Uani 1 1 d .
N3 N 0.0800(9) 0.9491(7) 0.0509(5) 0.034(2) Uani 1 1 d .
F3' F 1.0523(7) 0.2351(8) 0.6709(5) 0.091(3) Uani 1 1 d .
F3 F 0.0771(8) 0.3222(6) 0.1859(5) 0.066(3) Uani 1 1 d .
O3' O 1.2917(9) 0.3131(7) 0.6786(5) 0.062(3) Uani 1 1 d .
C4 C 0.2766(9) 0.7268(10) 0.0311(6) 0.027(2) Uani 1 1 d .
C4' C 0.6126(11) 0.1907(9) 0.2803(6) 0.037(3) Uani 1 1 d .
C5 C 0.1626(11) 0.7548(7) 0.0149(6) 0.032(3) Uani 1 1 d U
C5' C 0.7279(12) 0.1559(9) 0.2822(6) 0.036(3) Uani 1 1 d .
C6 C -0.0323(11) 0.7565(10) 0.0763(10) 0.081(6) Uani 1 1 d .
H6A H -0.0657 0.6997 0.0686 0.121 Uiso 1 1 calc R
H6B H -0.0609 0.7947 0.0390 0.121 Uiso 1 1 calc R
H6C H -0.0555 0.7787 0.1209 0.121 Uiso 1 1 calc R
C6' C 0.8302(15) 0.0164(12) 0.3349(10) 0.083(6) Uani 1 1 d .
H6'A H 0.8130 -0.0281 0.3003 0.125 Uiso 1 1 calc R
H6'B H 0.8327 -0.0087 0.3814 0.125 Uiso 1 1 calc R
H6'C H 0.9058 0.0424 0.3268 0.125 Uiso 1 1 calc R
C7' C 0.5895(14) 0.0092(9) 0.4087(8) 0.057(4) Uani 1 1 d .
H7'A H 0.5615 -0.0402 0.3817 0.086 Uiso 1 1 calc R
H7'B H 0.5271 0.0303 0.4368 0.086 Uiso 1 1 calc R
H7'C H 0.6567 -0.0075 0.4392 0.086 Uiso 1 1 calc R
C7 C 0.1401(12) 0.7052(10) 0.2034(8) 0.056(5) Uani 1 1 d .
H7A H 0.1127 0.6462 0.2053 0.084 Uiso 1 1 calc R
H7B H 0.0769 0.7439 0.2147 0.084 Uiso 1 1 calc R
H7C H 0.2065 0.7131 0.2369 0.084 Uiso 1 1 calc R
C8' C 0.4206(12) 0.1382(9) 0.3325(8) 0.060(5) Uani 1 1 d .
H8'A H 0.3862 0.0980 0.2984 0.090 Uiso 1 1 calc R
H8'B H 0.3896 0.1954 0.3229 0.090 Uiso 1 1 calc R
H8'C H 0.4010 0.1206 0.3791 0.090 Uiso 1 1 calc R
C8 C 0.3906(12) 0.6620(10) 0.1409(9) 0.060(5) Uani 1 1 d .
H8A H 0.3784 0.6005 0.1356 0.090 Uiso 1 1 calc R
H8B H 0.3936 0.6768 0.1902 0.090 Uiso 1 1 calc R
H8C H 0.4643 0.6780 0.1211 0.090 Uiso 1 1 calc R
C9' C 0.5634(13) 0.2530(8) 0.2280(7) 0.051(4) Uani 1 1 d .
H9'A H 0.5343 0.2224 0.1865 0.077 Uiso 1 1 calc R
H9'B H 0.6245 0.2930 0.2158 0.077 Uiso 1 1 calc R
H9'C H 0.4991 0.2844 0.2476 0.077 Uiso 1 1 calc R
C9 C 0.3682(13) 0.7081(12) -0.0234(8) 0.078(6) Uani 1 1 d U
H9A H 0.3589 0.6493 -0.0399 0.117 Uiso 1 1 calc R
H9B H 0.4469 0.7157 -0.0021 0.117 Uiso 1 1 calc R
H9C H 0.3563 0.7473 -0.0626 0.117 Uiso 1 1 calc R
C10' C 0.8207(14) 0.1758(11) 0.2319(8) 0.069(5) Uani 1 1 d .
H10A H 0.8094 0.1394 0.1908 0.104 Uiso 1 1 calc R
H10B H 0.8980 0.1650 0.2542 0.104 Uiso 1 1 calc R
H10C H 0.8148 0.2357 0.2180 0.104 Uiso 1 1 calc R
C10 C 0.1084(14) 0.7745(10) -0.0583(6) 0.065(5) Uani 1 1 d .
H10D H 0.0775 0.7220 -0.0795 0.097 Uiso 1 1 calc R
H10E H 0.1684 0.7983 -0.0869 0.097 Uiso 1 1 calc R
H10F H 0.0450 0.8159 -0.0548 0.097 Uiso 1 1 calc R
C11 C 0.3499(11) 0.9190(9) 0.2223(6) 0.034(3) Uani 1 1 d .
C11' C 0.8938(10) 0.3298(7) 0.4000(6) 0.026(3) Uani 1 1 d .
C12' C 0.8619(11) 0.3330(9) 0.4692(6) 0.034(3) Uani 1 1 d .
C12 C 0.4115(11) 0.9701(10) 0.1786(6) 0.035(3) Uani 1 1 d .
C13' C 0.7549(11) 0.3794(12) 0.4700(7) 0.043(3) Uani 1 1 d .
C13 C 0.3324(10) 1.0314(8) 0.1462(6) 0.028(3) Uani 1 1 d .
C14' C 0.7221(10) 0.4020(9) 0.4010(8) 0.042(4) Uani 1 1 d .
C14 C 0.2221(9) 1.0164(8) 0.1742(6) 0.026(3) Uani 1 1 d .
C15' C 0.8063(10) 0.3704(10) 0.3575(6) 0.038(3) Uani 1 1 d .
C15 C 0.2332(10) 0.9463(9) 0.2194(6) 0.029(3) Uani 1 1 d .
C16 C 0.4014(12) 0.8508(9) 0.2738(7) 0.049(4) Uani 1 1 d .
H16A H 0.4298 0.8786 0.3169 0.073 Uiso 1 1 calc R
H16B H 0.4663 0.8214 0.2531 0.073 Uiso 1 1 calc R
H16C H 0.3407 0.8094 0.2839 0.073 Uiso 1 1 calc R
C16' C 1.0123(12) 0.3062(10) 0.3745(8) 0.056(4) Uani 1 1 d .
H16D H 1.0639 0.3559 0.3779 0.084 Uiso 1 1 calc R
H16E H 1.0033 0.2875 0.3262 0.084 Uiso 1 1 calc R
H16F H 1.0462 0.2599 0.4031 0.084 Uiso 1 1 calc R
C17 C 0.5448(9) 0.9780(9) 0.1794(6) 0.040(4) Uani 1 1 d .
H17A H 0.5717 1.0169 0.2166 0.060 Uiso 1 1 calc R
H17B H 0.5676 1.0004 0.1348 0.060 Uiso 1 1 calc R
H17C H 0.5802 0.9219 0.1874 0.060 Uiso 1 1 calc R
C17' C 0.9390(14) 0.3087(11) 0.5331(6) 0.063(5) Uani 1 1 d .
H17D H 0.9893 0.3569 0.5469 0.095 Uiso 1 1 calc R
H17E H 0.9875 0.2596 0.5222 0.095 Uiso 1 1 calc R
H17F H 0.8897 0.2939 0.5712 0.095 Uiso 1 1 calc R
C18 C 0.3684(12) 1.1016(9) 0.1007(7) 0.047(4) Uani 1 1 d .
H18A H 0.3911 1.1512 0.1290 0.070 Uiso 1 1 calc R
H18B H 0.3031 1.1169 0.0683 0.070 Uiso 1 1 calc R
H18C H 0.4348 1.0831 0.0746 0.070 Uiso 1 1 calc R
C18' C 0.6871(15) 0.4023(9) 0.5330(7) 0.070(5) Uani 1 1 d .
H18D H 0.7135 0.4577 0.5511 0.106 Uiso 1 1 calc R
H18E H 0.7005 0.3588 0.5688 0.106 Uiso 1 1 calc R
H18F H 0.6036 0.4052 0.5195 0.106 Uiso 1 1 calc R
C19 C 0.1231(12) 1.0835(9) 0.1725(9) 0.058(5) Uani 1 1 d .
H19A H 0.1379 1.1244 0.2102 0.088 Uiso 1 1 calc R
H19B H 0.0483 1.0550 0.1782 0.088 Uiso 1 1 calc R
H19C H 0.1205 1.1135 0.1280 0.088 Uiso 1 1 calc R
C19' C 0.6264(12) 0.4669(9) 0.3779(11) 0.092(8) Uani 1 1 d .
H19D H 0.6588 0.5246 0.3805 0.137 Uiso 1 1 calc R
H19E H 0.5612 0.4625 0.4084 0.137 Uiso 1 1 calc R
H19F H 0.5986 0.4547 0.3301 0.137 Uiso 1 1 calc R
C20' C 0.8196(14) 0.4044(10) 0.2843(8) 0.060(5) Uani 1 1 d U
H20A H 0.8602 0.4593 0.2867 0.091 Uiso 1 1 calc R
H20B H 0.7423 0.4119 0.2610 0.091 Uiso 1 1 calc R
H20C H 0.8648 0.3638 0.2581 0.091 Uiso 1 1 calc R
C20 C 0.1390(11) 0.9188(9) 0.2701(7) 0.043(4) Uani 1 1 d .
H20D H 0.1473 0.9530 0.3125 0.065 Uiso 1 1 calc R
H20E H 0.1494 0.8584 0.2818 0.065 Uiso 1 1 calc R
H20F H 0.0611 0.9275 0.2480 0.065 Uiso 1 1 calc R
C21 C 0.5404(11) 0.8250(8) 0.0861(6) 0.035(3) Uani 1 1 d .
H21A H 0.5257 0.8036 0.1308 0.042 Uiso 1 1 calc R
C21' C 0.9570(11) 0.1202(8) 0.4420(7) 0.040(3) Uani 1 1 d .
H21B H 0.9719 0.1420 0.3975 0.048 Uiso 1 1 calc R
C22' C 1.0449(12) 0.0714(11) 0.4774(8) 0.059(4) Uani 1 1 d .
H22A H 1.1183 0.0618 0.4584 0.070 Uiso 1 1 calc R
C22 C 0.6491(11) 0.8108(11) 0.0598(7) 0.052(4) Uani 1 1 d .
H22B H 0.7072 0.7790 0.0853 0.062 Uiso 1 1 calc R
C23 C 0.6707(13) 0.8443(12) -0.0048(8) 0.064(5) Uani 1 1 d .
H23A H 0.7440 0.8352 -0.0240 0.076 Uiso 1 1 calc R
C23' C 1.0185(13) 0.0382(8) 0.5416(7) 0.049(4) Uani 1 1 d U
H23B H 1.0739 0.0032 0.5664 0.059 Uiso 1 1 calc R
C24 C 0.5855(11) 0.8907(12) -0.0410(6) 0.056(5) Uani 1 1 d .
H24A H 0.6006 0.9154 -0.0844 0.067 Uiso 1 1 calc R
C24' C 0.9134(12) 0.0552(8) 0.5695(7) 0.043(3) Uani 1 1 d .
H24B H 0.8963 0.0325 0.6133 0.052 Uiso 1 1 calc R
C25' C 0.8328(12) 0.1058(8) 0.5333(6) 0.031(3) Uani 1 1 d .
C25 C 0.4782(10) 0.9005(8) -0.0132(5) 0.031(3) Uani 1 1 d .
C26 C 0.3827(12) 0.9488(9) -0.0490(7) 0.040(3) Uani 1 1 d .
C26' C 0.7173(12) 0.1304(8) 0.5599(6) 0.036(3) Uani 1 1 d .
C27' C 0.6849(12) 0.1019(8) 0.6261(6) 0.034(3) Uani 1 1 d .
H27A H 0.7340 0.0649 0.6535 0.041 Uiso 1 1 calc R
C27 C 0.3954(14) 0.9888(9) -0.1125(6) 0.044(4) Uani 1 1 d .
H27B H 0.4677 0.9872 -0.1341 0.053 Uiso 1 1 calc R
C28' C 0.5839(13) 0.1286(9) 0.6481(6) 0.042(4) Uani 1 1 d .
H28A H 0.5622 0.1108 0.6926 0.050 Uiso 1 1 calc R
C28 C 0.2981(17) 1.0320(11) -0.1440(8) 0.065(5) Uani 1 1 d .
H28B H 0.3041 1.0596 -0.1873 0.078 Uiso 1 1 calc R
C29 C 0.1996(14) 1.0334(9) -0.1126(6) 0.054(4) Uani 1 1 d .
H29A H 0.1352 1.0638 -0.1334 0.065 Uiso 1 1 calc R
C29' C 0.5078(11) 0.1817(9) 0.6093(6) 0.045(3) Uani 1 1 d .
H29B H 0.4361 0.2005 0.6263 0.054 Uiso 1 1 calc R
C30' C 0.5434(10) 0.2059(7) 0.5431(5) 0.026(3) Uani 1 1 d .
C30 C 0.1859(13) 0.9910(8) -0.0486(7) 0.036(3) Uani 1 1 d .
C31' C 0.4727(11) 0.2607(7) 0.4968(6) 0.031(3) Uani 1 1 d .
C31 C 0.0770(13) 0.9899(8) -0.0108(6) 0.041(3) Uani 1 1 d .
C32 C -0.0258(13) 1.0294(9) -0.0367(9) 0.057(5) Uani 1 1 d .
H32A H -0.0287 1.0555 -0.0811 0.068 Uiso 1 1 calc R
C32' C 0.3623(11) 0.2956(9) 0.5155(6) 0.037(3) Uani 1 1 d .
H32B H 0.3344 0.2846 0.5599 0.044 Uiso 1 1 calc R
C33' C 0.2987(11) 0.3439(8) 0.4694(6) 0.036(3) Uani 1 1 d .
H33A H 0.2251 0.3652 0.4816 0.043 Uiso 1 1 calc R
C33 C -0.1239(16) 1.0302(9) 0.0028(11) 0.073(6) Uani 1 1 d .
H33B H -0.1933 1.0586 -0.0133 0.088 Uiso 1 1 calc R
C34' C 0.3381(10) 0.3628(9) 0.4057(6) 0.041(3) Uani 1 1 d .
H34A H 0.2953 0.3984 0.3737 0.049 Uiso 1 1 calc R
C34 C -0.1174(13) 0.9884(10) 0.0664(9) 0.059(4) Uani 1 1 d .
H34B H -0.1838 0.9877 0.0936 0.071 Uiso 1 1 calc R
C35 C -0.0169(11) 0.9482(9) 0.0904(7) 0.041(3) Uani 1 1 d .
H35A H -0.0141 0.9199 0.1339 0.050 Uiso 1 1 calc R
C35' C 0.4455(11) 0.3266(7) 0.3901(5) 0.027(3) Uani 1 1 d .
H35B H 0.4729 0.3368 0.3453 0.032 Uiso 1 1 calc R
C36 C 0.1890(13) 0.3283(9) 0.2016(6) 0.041(4) Uani 1 1 d .
C36' C 1.1498(14) 0.1961(9) 0.6927(7) 0.051(4) Uani 1 1 d .

loop_
_atom_site_aniso_label
_atom_site_aniso_U_11
_atom_site_aniso_U_22
_atom_site_aniso_U_33
_atom_site_aniso_U_23
_atom_site_aniso_U_13
_atom_site_aniso_U_12
Yb1' 0.0212(2) 0.0217(3) 0.0186(2) 0.0002(2) -0.00060(15) 0.0030(2)
Yb1 0.0162(2) 0.0218(3) 0.0200(2) -0.0009(2) -0.00025(15) 0.0008(2)
S1 0.047(2) 0.0237(17) 0.0264(15) -0.0007(13) 0.0016(14) -0.0002(15)
S1' 0.049(2) 0.098(4) 0.0307(16) 0.0142(18) -0.0013(15) -0.024(2)
N1' 0.037(6) 0.011(5) 0.033(5) 0.000(4) -0.002(5) 0.005(4)
F1 0.098(7) 0.035(5) 0.041(5) 0.007(4) 0.010(4) -0.002(5)
O1 0.106(9) 0.028(6) 0.040(6) 0.009(5) 0.003(5) 0.001(6)
N1 0.031(5) 0.029(6) 0.028(4) -0.004(5) 0.001(4) -0.009(5)
C1 0.019(6) 0.022(8) 0.054(8) -0.004(6) 0.004(5) 0.001(5)
F1' 0.132(10) 0.140(12) 0.105(9) -0.082(9) 0.051(8) -0.041(9)
O1' 0.140(12) 0.243(19) 0.048(7) -0.061(10) 0.056(8) -0.078(13)
C1' 0.056(9) 0.025(8) 0.036(8) -0.004(6) -0.010(6) 0.007(7)
N2' 0.043(6) 0.011(5) 0.027(5) 0.013(4) -0.009(4) 0.005(4)
N2 0.045(7) 0.024(6) 0.026(5) 0.001(4) 0.001(5) -0.001(5)
F2 0.124(9) 0.045(6) 0.061(6) -0.026(5) 0.051(6) -0.015(6)
C2 0.039(6) 0.020(6) 0.028(5) -0.010(6) 0.009(4) -0.002(6)
O2 0.035(6) 0.069(8) 0.078(7) 0.015(6) 0.003(5) -0.011(5)
C2' 0.045(8) 0.038(9) 0.027(6) -0.010(6) 0.001(5) -0.011(6)
F2' 0.062(6) 0.075(7) 0.136(9) 0.052(7) 0.010(6) -0.015(5)
O2' 0.055(7) 0.123(13) 0.134(11) 0.086(10) -0.026(7) -0.012(7)
O3 0.076(7) 0.024(5) 0.033(5) -0.009(4) 0.005(5) -0.001(5)
C3 0.030(5) 0.015(8) 0.042(6) 0.001(4) 0.000(4) 0.000(4)
N3' 0.026(5) 0.026(6) 0.013(4) -0.001(4) 0.001(3) -0.005(4)
C3' 0.046(8) 0.020(7) 0.032(7) -0.018(5) 0.009(6) 0.000(6)
N3 0.029(6) 0.030(7) 0.041(6) -0.010(5) -0.014(5) 0.003(5)
F3' 0.059(6) 0.129(9) 0.082(6) 0.042(7) -0.020(5) 0.016(7)
F3 0.061(6) 0.059(6) 0.076(6) -0.009(5) -0.019(5) -0.021(5)
O3' 0.080(8) 0.044(7) 0.064(7) 0.016(5) 0.022(6) -0.008(6)
C4 0.028(6) 0.017(6) 0.038(6) -0.003(7) 0.010(4) -0.013(6)
C4' 0.051(8) 0.046(9) 0.013(5) -0.011(5) -0.013(5) 0.010(6)
C5 0.051(8) 0.016(7) 0.028(6) -0.014(5) -0.006(5) -0.016(5)
C5' 0.042(8) 0.038(9) 0.027(7) -0.018(6) -0.006(5) -0.009(6)
C6 0.023(8) 0.048(11) 0.171(19) -0.017(11) 0.008(9) -0.014(7)
C6' 0.064(12) 0.070(14) 0.113(16) -0.021(12) -0.018(10) 0.045(11)
C7' 0.084(12) 0.027(9) 0.062(10) 0.007(7) 0.009(8) -0.009(8)
C7 0.029(8) 0.044(11) 0.094(12) 0.012(8) 0.004(7) -0.013(7)
C8' 0.048(9) 0.044(10) 0.089(12) -0.047(9) 0.021(8) -0.026(7)
C8 0.036(9) 0.045(10) 0.098(13) 0.028(9) -0.007(8) 0.005(7)
C9' 0.091(11) 0.019(9) 0.041(8) -0.002(6) -0.025(7) 0.006(7)
C9 0.063(10) 0.097(16) 0.079(11) -0.055(11) 0.038(8) 0.022(10)
C10' 0.087(13) 0.071(13) 0.054(10) -0.019(9) 0.041(9) -0.022(10)
C10 0.100(13) 0.069(11) 0.023(7) -0.004(7) -0.023(7) -0.034(10)
C11 0.033(8) 0.043(9) 0.025(6) -0.002(6) -0.008(5) 0.004(6)
C11' 0.029(7) 0.021(7) 0.029(6) -0.002(5) 0.005(5) 0.000(5)
C12' 0.038(8) 0.033(8) 0.029(6) -0.008(6) -0.009(5) -0.027(6)
C12 0.028(7) 0.051(10) 0.025(6) -0.022(6) -0.002(5) -0.011(6)
C13' 0.037(7) 0.051(9) 0.044(7) -0.010(9) 0.017(5) -0.013(9)
C13 0.033(7) 0.019(7) 0.031(7) -0.012(5) -0.003(5) -0.002(5)
C14' 0.017(7) 0.011(9) 0.099(13) -0.002(6) 0.005(7) -0.002(4)
C14 0.016(6) 0.027(8) 0.036(7) -0.021(6) 0.010(5) 0.004(5)
C15' 0.041(7) 0.036(9) 0.035(6) 0.002(6) -0.011(5) -0.027(7)
C15 0.025(7) 0.040(8) 0.020(6) -0.007(6) 0.004(5) -0.003(6)
C16 0.062(10) 0.047(11) 0.037(8) 0.000(7) -0.006(6) 0.005(7)
C16' 0.044(9) 0.050(10) 0.076(11) 0.011(8) 0.016(8) 0.007(8)
C17 0.014(6) 0.064(11) 0.041(7) -0.026(7) -0.003(5) -0.002(6)
C17' 0.075(11) 0.084(13) 0.028(7) 0.016(8) -0.024(7) -0.031(10)
C18 0.054(9) 0.035(9) 0.052(8) -0.011(7) 0.012(7) 0.000(7)
C18' 0.122(14) 0.041(11) 0.054(9) -0.018(7) 0.058(9) -0.005(9)
C19 0.048(9) 0.034(9) 0.091(12) -0.047(9) -0.013(8) 0.025(7)
C19' 0.035(9) 0.018(9) 0.22(2) 0.032(11) -0.040(11) -0.015(7)
C20' 0.071(8) 0.045(9) 0.064(7) 0.026(6) -0.016(6) 0.026(7)
C20 0.044(8) 0.048(9) 0.037(7) 0.001(7) 0.006(6) 0.009(7)
C21 0.044(8) 0.030(8) 0.029(6) -0.007(6) -0.004(6) -0.001(6)
C21' 0.037(8) 0.026(8) 0.055(8) 0.001(6) -0.011(7) 0.008(6)
C22' 0.034(8) 0.079(13) 0.061(9) -0.023(9) -0.010(7) 0.019(8)
C22 0.026(7) 0.090(13) 0.040(7) -0.020(8) 0.002(6) 0.010(7)
C23 0.036(9) 0.109(16) 0.046(8) -0.027(9) 0.010(7) -0.012(9)
C23' 0.070(9) 0.007(6) 0.066(9) 0.004(6) -0.029(7) 0.015(6)
C24 0.038(8) 0.105(14) 0.026(6) -0.015(8) 0.010(5) -0.029(9)
C24' 0.063(10) 0.022(8) 0.043(7) 0.001(6) -0.011(7) 0.001(6)
C25' 0.067(9) 0.010(6) 0.014(5) -0.005(4) -0.016(5) 0.003(6)
C25 0.034(7) 0.043(9) 0.018(5) -0.007(5) 0.006(4) -0.021(6)
C26 0.055(9) 0.027(8) 0.036(7) 0.000(6) -0.003(6) -0.011(6)
C26' 0.063(9) 0.017(7) 0.029(6) -0.007(5) -0.003(6) -0.009(6)
C27' 0.051(9) 0.026(8) 0.025(6) 0.007(5) -0.010(6) -0.005(6)
C27 0.080(11) 0.033(8) 0.019(6) 0.008(6) 0.000(6) -0.023(8)
C28' 0.066(11) 0.041(9) 0.017(6) 0.005(6) -0.005(6) -0.020(7)
C28 0.120(15) 0.044(11) 0.033(8) 0.016(7) 0.011(9) -0.002(10)
C29 0.098(12) 0.033(8) 0.030(7) 0.009(6) -0.019(7) 0.012(8)
C29' 0.037(8) 0.057(10) 0.040(7) 0.005(7) -0.001(6) -0.011(7)
C30' 0.033(7) 0.024(8) 0.021(5) -0.007(5) 0.007(4) -0.015(5)
C30 0.062(10) 0.010(7) 0.035(7) -0.004(5) -0.011(6) 0.005(6)
C31' 0.045(8) 0.025(7) 0.022(5) -0.015(5) 0.000(5) -0.005(5)
C31 0.070(10) 0.026(8) 0.027(6) -0.002(5) -0.013(6) -0.002(7)
C32 0.050(10) 0.018(8) 0.097(12) 0.001(8) -0.048(9) 0.005(7)
C32' 0.045(8) 0.041(8) 0.026(6) -0.006(6) 0.019(6) -0.003(6)
C33' 0.039(8) 0.031(7) 0.037(6) 0.004(5) 0.001(5) -0.001(6)
C33 0.072(13) 0.012(8) 0.129(17) -0.020(9) -0.051(12) 0.019(8)
C34' 0.030(7) 0.052(10) 0.041(7) 0.002(6) -0.001(5) 0.006(6)
C34 0.039(9) 0.054(11) 0.082(12) -0.027(9) -0.015(8) -0.001(8)
C35 0.028(7) 0.042(9) 0.053(8) -0.020(7) -0.004(6) 0.000(6)
C35' 0.051(8) 0.012(6) 0.016(5) -0.003(4) 0.001(5) 0.000(5)
C36 0.063(10) 0.038(9) 0.022(6) -0.001(6) 0.009(6) 0.009(7)
C36' 0.067(10) 0.041(9) 0.047(8) 0.019(7) 0.017(7) 0.013(8)

loop_
_atom_type_symbol
_atom_type_description
_atom_type_scat_dispersion_real
_atom_type_scat_dispersion_imag
_atom_type_scat_source
C C 0.0033 0.0016 'International Tables Vol C Tables 4.2.6.8 and 6.1.1.4'
H H 0.0000 0.0000 'International Tables Vol C Tables 4.2.6.8 and 6.1.1.4'
N N 0.0061 0.0033 'International Tables Vol C Tables 4.2.6.8 and 6.1.1.4'
O O 0.0106 0.0060 'International Tables Vol C Tables 4.2.6.8 and 6.1.1.4'
F F 0.0171 0.0103 'International Tables Vol C Tables 4.2.6.8 and 6.1.1.4'
S S 0.1246 0.1234 'International Tables Vol C Tables 4.2.6.8 and 6.1.1.4'
Yb Yb -0.3850 5.5486 'International Tables Vol C Tables 4.2.6.8 and 6.1.1.4'

loop_
_geom_angle_atom_site_label_1
_geom_angle_atom_site_label_2
_geom_angle_atom_site_label_3
_geom_angle
N3' Yb1' N1' 131.5(3)
N3' Yb1' N2' 65.6(3)
N1' Yb1' N2' 66.0(3)
N3' Yb1' C2' 92.8(4)
N1' Yb1' C2' 82.4(4)
N2' Yb1' C2' 85.7(4)
N3' Yb1' C5' 117.7(3)
N1' Yb1' C5' 95.9(4)
N2' Yb1' C5' 135.5(4)
C2' Yb1' C5' 50.6(4)
N3' Yb1' C4' 86.9(3)
N1' Yb1' C4' 123.4(4)
N2' Yb1' C4' 128.5(4)
C2' Yb1' C4' 51.5(4)
C5' Yb1' C4' 31.2(4)
N3' Yb1' C12' 106.9(4)
N1' Yb1' C12' 73.3(3)
N2' Yb1' C12' 88.8(4)
C2' Yb1' C12' 155.2(4)
C5' Yb1' C12' 126.3(4)
C4' Yb1' C12' 142.2(4)
N3' Yb1' C11' 124.2(3)
N1' Yb1' C11' 81.1(3)
N2' Yb1' C11' 118.4(3)
C2' Yb1' C11' 141.1(4)
C5' Yb1' C11' 96.6(4)
C4' Yb1' C11' 113.1(4)
C12' Yb1' C11' 30.6(3)
N3' Yb1' C15' 103.0(4)
N1' Yb1' C15' 111.6(4)
N2' Yb1' C15' 134.5(3)
C2' Yb1' C15' 139.7(4)
C5' Yb1' C15' 89.6(4)
C4' Yb1' C15' 92.1(4)
C12' Yb1' C15' 50.9(4)
C11' Yb1' C15' 30.7(3)
N3' Yb1' C3' 72.3(3)
N1' Yb1' C3' 112.5(4)
N2' Yb1' C3' 97.0(4)
C2' Yb1' C3' 30.2(4)
C5' Yb1' C3' 50.9(4)
C4' Yb1' C3' 31.6(4)
C12' Yb1' C3' 173.0(4)
C11' Yb1' C3' 144.4(4)
C15' Yb1' C3' 122.3(4)
N3' Yb1' C13' 77.5(3)
N1' Yb1' C13' 99.4(4)
N2' Yb1' C13' 84.5(4)
C2' Yb1' C13' 168.4(4)
C5' Yb1' C13' 139.8(4)
C4' Yb1' C13' 132.7(5)
C12' Yb1' C13' 30.8(4)
C11' Yb1' C13' 50.2(3)
C15' Yb1' C13' 50.2(4)
C3' Yb1' C13' 145.8(4)
N3' Yb1' C1' 121.0(4)
N1' Yb1' C1' 72.0(4)
N2' Yb1' C1' 106.2(4)
C2' Yb1' C1' 30.0(4)
C5' Yb1' C1' 30.9(4)
C4' Yb1' C1' 51.5(4)
C12' Yb1' C1' 131.8(4)
C11' Yb1' C1' 111.1(4)
C15' Yb1' C1' 116.3(4)
C3' Yb1' C1' 50.0(4)
C13' Yb1' C1' 161.1(4)
N1 Yb1 N2 65.8(3)
N1 Yb1 N3 132.8(3)
N2 Yb1 N3 67.0(4)
N1 Yb1 C15 120.2(3)
N2 Yb1 C15 130.0(4)
N3 Yb1 C15 89.9(4)
N1 Yb1 C11 91.7(3)
N2 Yb1 C11 131.1(4)
N3 Yb1 C11 119.1(4)
C15 Yb1 C11 30.4(4)
N1 Yb1 C14 116.1(3)
N2 Yb1 C14 99.8(4)
N3 Yb1 C14 71.2(3)
C15 Yb1 C14 30.5(4)
C11 Yb1 C14 50.2(4)
N1 Yb1 C13 85.8(3)
N2 Yb1 C13 83.5(4)
N3 Yb1 C13 88.1(3)
C15 Yb1 C13 50.7(4)
C11 Yb1 C13 50.5(4)
C14 Yb1 C13 30.6(3)
N1 Yb1 C5 96.1(3)
N2 Yb1 C5 82.7(4)
N3 Yb1 C5 78.9(4)
C15 Yb1 C5 137.6(4)
C11 Yb1 C5 145.0(4)
C14 Yb1 C5 145.9(4)
C13 Yb1 C5 163.9(4)
N1 Yb1 C3 80.4(3)
N2 Yb1 C3 118.7(3)
N3 Yb1 C3 124.7(3)
C15 Yb1 C3 110.9(4)
C11 Yb1 C3 97.5(4)
C14 Yb1 C3 141.4(4)
C13 Yb1 C3 144.8(4)
C5 Yb1 C3 50.9(4)
N1 Yb1 C4 71.9(3)
N2 Yb1 C4 88.9(3)
N3 Yb1 C4 108.3(3)
C15 Yb1 C4 141.0(4)
C11 Yb1 C4 126.3(4)
C14 Yb1 C4 170.0(3)
C13 Yb1 C4 157.6(3)
C5 Yb1 C4 30.0(3)
C3 Yb1 C4 30.7(3)
N1 Yb1 C12 71.5(3)
N2 Yb1 C12 101.8(4)
N3 Yb1 C12 118.1(4)
C15 Yb1 C12 49.8(4)
C11 Yb1 C12 29.8(4)
C14 Yb1 C12 50.1(4)
C13 Yb1 C12 30.9(4)
C5 Yb1 C12 162.9(4)
C3 Yb1 C12 114.0(4)
C4 Yb1 C12 133.0(4)
N1 Yb1 C2 111.5(3)
N2 Yb1 C2 132.7(3)
N3 Yb1 C2 100.9(4)
C15 Yb1 C2 93.6(4)
C11 Yb1 C2 95.4(4)
C14 Yb1 C2 120.0(3)
C13 Yb1 C2 143.4(3)
C5 Yb1 C2 50.1(3)
C3 Yb1 C2 31.1(3)
C4 Yb1 C2 50.1(3)
C12 Yb1 C2 122.6(4)
O2 S1 O3 113.7(6)
O2 S1 O1 112.0(7)
O3 S1 O1 116.7(6)
O2 S1 C36 105.1(7)
O3 S1 C36 104.3(6)
O1 S1 C36 103.3(6)
O2' S1' O3' 113.4(7)
O2' S1' O1' 117.5(9)
O3' S1' O1' 114.0(9)
O2' S1' C36' 105.5(8)
O3' S1' C36' 102.3(7)
O1' S1' C36' 101.6(8)
C21' N1' C25' 117.1(11)
C21' N1' Yb1' 120.7(8)
C25' N1' Yb1' 122.1(8)
C21 N1 C25 118.2(10)
C21 N1 Yb1 120.4(8)
C25 N1 Yb1 121.2(8)
C2 C1 C5 108.8(10)
C2 C1 C6 127.6(12)
C5 C1 C6 122.2(13)
C2 C1 Yb1 74.5(7)
C5 C1 Yb1 73.7(6)
C6 C1 Yb1 128.5(9)
C2' C1' C5' 106.5(12)
C2' C1' C6' 125.5(14)
C5' C1' C6' 126.9(14)
C2' C1' Yb1' 72.0(8)
C5' C1' Yb1' 72.1(7)
C6' C1' Yb1' 130.1(10)
C30' N2' C26' 119.9(10)
C30' N2' Yb1' 120.5(7)
C26' N2' Yb1' 119.6(8)
C26 N2 C30 118.0(11)
C26 N2 Yb1 121.9(9)
C30 N2 Yb1 120.1(8)
C1 C2 C3 108.6(9)
C1 C2 C7 123.5(10)
C3 C2 C7 127.5(11)
C1 C2 Yb1 75.8(8)
C3 C2 Yb1 74.0(7)
C7 C2 Yb1 122.5(9)
C3' C2' C1' 110.6(12)
C3' C2' C7' 123.5(12)
C1' C2' C7' 124.9(13)
C3' C2' Yb1' 76.4(8)
C1' C2' Yb1' 77.9(8)
C7' C2' Yb1' 122.0(9)
C4 C3 C2 105.2(10)
C4 C3 C8 127.6(12)
C2 C3 C8 125.3(11)
C4 C3 Yb1 74.8(8)
C2 C3 Yb1 74.9(8)
C8 C3 Yb1 127.5(9)
C35' N3' C31' 118.5(10)
C35' N3' Yb1' 121.8(7)
C31' N3' Yb1' 119.6(8)
C2' C3' C4' 108.1(11)
C2' C3' C8' 125.8(13)
C4' C3' C8' 125.1(13)
C2' C3' Yb1' 73.4(8)
C4' C3' Yb1' 73.2(7)
C8' C3' Yb1' 128.2(8)
C31 N3 C35 120.6(12)
C31 N3 Yb1 119.8(9)
C35 N3 Yb1 119.5(9)
C5 C4 C3 109.9(9)
C5 C4 C9 124.4(11)
C3 C4 C9 125.3(12)
C5 C4 Yb1 74.8(7)
C3 C4 Yb1 74.5(7)
C9 C4 Yb1 122.8(10)
C5' C4' C3' 105.3(11)
C5' C4' C9' 125.7(13)
C3' C4' C9' 127.6(12)
C5' C4' Yb1' 74.4(6)
C3' C4' Yb1' 75.2(7)
C9' C4' Yb1' 125.8(9)
C4 C5 C1 107.4(10)
C4 C5 C10 126.3(12)
C1 C5 C10 125.8(12)
C4 C5 Yb1 75.2(7)
C1 C5 Yb1 76.0(6)
C10 C5 Yb1 121.0(8)
C4' C5' C1' 109.2(12)
C4' C5' C10' 125.9(14)
C1' C5' C10' 123.6(14)
C4' C5' Yb1' 74.4(6)
C1' C5' Yb1' 76.9(7)
C10' C5' Yb1' 125.7(9)
C12 C11 C15 108.4(12)
C12 C11 C16 126.8(12)
C15 C11 C16 124.3(12)
C12 C11 Yb1 76.0(7)
C15 C11 Yb1 73.7(6)
C16 C11 Yb1 122.6(9)
C12' C11' C15' 108.8(11)
C12' C11' C16' 127.0(12)
C15' C11' C16' 122.8(11)
C12' C11' Yb1' 74.7(6)
C15' C11' Yb1' 75.0(7)
C16' C11' Yb1' 127.0(9)
C11' C12' C13' 107.3(11)
C11' C12' C17' 126.2(13)
C13' C12' C17' 125.3(12)
C11' C12' Yb1' 74.7(6)
C13' C12' Yb1' 76.6(8)
C17' C12' Yb1' 124.4(9)
C11 C12 C13 108.7(11)
C11 C12 C17 125.5(13)
C13 C12 C17 123.7(12)
C11 C12 Yb1 74.2(7)
C13 C12 Yb1 74.1(7)
C17 C12 Yb1 130.8(8)
C14' C13' C12' 107.6(10)
C14' C13' C18' 125.0(14)
C12' C13' C18' 127.3(13)
C14' C13' Yb1' 75.2(9)
C12' C13' Yb1' 72.7(8)
C18' C13' Yb1' 118.5(10)
C14 C13 C12 106.1(11)
C14 C13 C18 129.1(12)
C12 C13 C18 124.3(11)
C14 C13 Yb1 74.5(7)
C12 C13 Yb1 75.0(7)
C18 C13 Yb1 122.0(8)
C15' C14' C13' 108.6(11)
C15' C14' C19' 124.1(15)
C13' C14' C19' 126.0(15)
C15' C14' Yb1' 73.1(8)
C13' C14' Yb1' 74.7(9)
C19' C14' Yb1' 128.4(8)
C15 C14 C13 108.2(10)
C15 C14 C19 125.9(11)
C13 C14 C19 123.1(13)
C15 C14 Yb1 73.5(7)
C13 C14 Yb1 74.9(6)
C19 C14 Yb1 132.5(8)
C14' C15' C11' 107.5(11)
C14' C15' C20' 122.5(13)
C11' C15' C20' 126.3(11)
C14' C15' Yb1' 76.7(8)
C11' C15' Yb1' 74.3(7)
C20' C15' Yb1' 132.3(9)
C11 C15 C14 108.5(10)
C11 C15 C20 125.6(11)
C14 C15 C20 124.4(11)
C11 C15 Yb1 75.9(7)
C14 C15 Yb1 76.0(6)
C20 C15 Yb1 125.3(8)
N1 C21 C22 122.3(12)
N1' C21' C22' 123.3(13)
C23' C22' C21' 116.7(13)
C23 C22 C21 118.3(14)
C24 C23 C22 120.0(13)
C24' C23' C22' 120.9(12)
C25 C24 C23 119.1(13)
C23' C24' C25' 119.5(13)
N1' C25' C24' 122.4(13)
N1' C25' C26' 113.8(10)
C24' C25' C26' 123.7(12)
N1 C25 C24 122.0(12)
N1 C25 C26 115.7(10)
C24 C25 C26 122.2(12)
N2 C26 C27 122.5(13)
N2 C26 C25 115.2(11)
C27 C26 C25 122.3(13)
N2' C26' C27' 121.1(12)
N2' C26' C25' 118.5(11)
C27' C26' C25' 120.4(12)
C28' C27' C26' 117.7(12)
C26 C27 C28 118.5(14)
C27' C28' C29' 123.3(12)
C29 C28 C27 119.3(14)
C28 C29 C30 122.2(14)
C28' C29' C30' 116.3(12)
N2' C30' C29' 121.7(11)
N2' C30' C31' 115.9(9)
C29' C30' C31' 122.4(11)
N2 C30 C29 119.4(13)
N2 C30 C31 115.7(12)
C29 C30 C31 124.9(13)
N3' C31' C32' 119.3(11)
N3' C31' C30' 118.2(10)
C32' C31' C30' 122.5(10)
N3 C31 C32 120.4(14)
N3 C31 C30 117.4(12)
C32 C31 C30 122.3(13)
C33 C32 C31 119.8(15)
C33' C32' C31' 119.8(11)
C32' C33' C34' 121.4(12)
C34 C33 C32 118.3(15)
C33' C34' C35' 116.2(12)
C35 C34 C33 121.3(16)
C34 C35 N3 119.6(14)
N3' C35' C34' 124.6(10)
F2 C36 F3 108.2(12)
F2 C36 F1 108.2(12)
F3 C36 F1 105.1(12)
F2 C36 S1 112.1(10)
F3 C36 S1 112.7(10)
F1 C36 S1 110.3(9)
F3' C36' F2' 102.9(12)
F3' C36' F1' 106.1(13)
F2' C36' F1' 105.6(13)
F3' C36' S1' 116.1(11)
F2' C36' S1' 113.9(11)
F1' C36' S1' 111.3(11)

loop_
_geom_bond_atom_site_label_1
_geom_bond_atom_site_label_2
_geom_bond_distance
Yb1' N3' 2.439(9)
Yb1' N1' 2.445(10)
Yb1' N2' 2.463(9)
Yb1' C2' 2.620(13)
Yb1' C5' 2.632(12)
Yb1' C4' 2.632(10)
Yb1' C12' 2.639(11)
Yb1' C11' 2.639(11)
Yb1' C15' 2.649(13)
Yb1' C3' 2.658(13)
Yb1' C13' 2.689(17)
Yb1' C1' 2.694(13)
Yb1 N1 2.415(8)
Yb1 N2 2.416(10)
Yb1 N3 2.431(10)
Yb1 C15 2.634(11)
Yb1 C11 2.661(12)
Yb1 C14 2.666(11)
Yb1 C13 2.671(12)
Yb1 C5 2.673(10)
Yb1 C3 2.673(13)
Yb1 C4 2.677(14)
Yb1 C12 2.683(12)
Yb1 C2 2.685(14)
S1 O2 1.417(10)
S1 O3 1.418(9)
S1 O1 1.431(10)
S1 C36 1.838(14)
S1' O2' 1.363(12)
S1' O3' 1.410(10)
S1' O1' 1.451(13)
S1' C36' 1.730(17)
N1' C21' 1.354(16)
N1' C25' 1.360(14)
F1 C36 1.332(14)
N1 C21 1.339(15)
N1 C25 1.355(13)
C1 C2 1.383(16)
C1 C5 1.408(16)
C1 C6 1.517(16)
F1' C36' 1.356(16)
C1' C2' 1.379(18)
C1' C5' 1.422(19)
C1' C6' 1.524(19)
N2' C30' 1.324(14)
N2' C26' 1.340(15)
N2 C26 1.347(16)
N2 C30 1.371(16)
F2 C36 1.287(14)
C2 C3 1.438(14)
C2 C7 1.502(17)
C2' C3' 1.376(18)
C2' C7' 1.535(18)
F2' C36' 1.340(15)
C3 C4 1.418(15)
C3 C8 1.491(17)
N3' C35' 1.329(13)
N3' C31' 1.336(13)
C3' C4' 1.442(18)
C3' C8' 1.467(18)
N3 C31 1.339(15)
N3 C35 1.369(16)
F3' C36' 1.311(16)
F3 C36 1.294(16)
C4 C5 1.386(16)
C4 C9 1.540(14)
C4' C5' 1.415(18)
C4' C9' 1.479(16)
C5 C10 1.530(16)
C5' C10' 1.498(18)
C11 C12 1.373(18)
C11 C15 1.390(16)
C11 C16 1.541(17)
C11' C12' 1.391(15)
C11' C15' 1.401(17)
C11' C16' 1.502(16)
C12' C13' 1.414(19)
C12' C17' 1.514(17)
C12 C13 1.427(18)
C12 C17 1.518(16)
C13' C14' 1.398(18)
C13' C18' 1.508(15)
C13 C14 1.408(15)
C13 C18 1.469(18)
C14' C15' 1.391(17)
C14' C19' 1.530(18)
C14 C15 1.394(17)
C14 C19 1.532(16)
C15' C20' 1.513(18)
C15 C20 1.543(16)
C21 C22 1.377(17)
C21' C22' 1.398(18)
C22' C23' 1.381(19)
C22 C23 1.38(2)
C23 C24 1.36(2)
C23' C24' 1.360(19)
C24 C25 1.364(16)
C24' C25' 1.366(16)
C25' C26' 1.482(18)
C25 C26 1.459(18)
C26 C27 1.380(16)
C26' C27' 1.410(16)
C27' C28' 1.312(19)
C27 C28 1.40(2)
C28' C29' 1.382(18)
C28 C29 1.30(2)
C29 C30 1.407(18)
C29' C30' 1.402(15)
C30' C31' 1.442(16)
C30 C31 1.466(19)
C31' C32' 1.429(17)
C31 C32 1.388(18)
C32 C33 1.38(2)
C32' C33' 1.340(17)
C33' C34' 1.354(16)
C33 C34 1.38(2)
C34' C35' 1.391(15)
C34 C35 1.360(19)
